data_4502928
loop_
_publ_author_name
'Wan, Chong-Qing'
'Wang, Zi-Jia'
'Wang, Guo'
'Liu, Hao'
'Deng, Yu-Heng'
'Jin, Qiong-Hua'

_publ_section_title
;
 Conformation Restriction of Nonplanar Di-2-pyrimidyl Sulfide with
 Intramolecular N&#x00B7;&#x00B7;&#x00B7;C Interaction and Its
 Supramolecular Silver(I) Complexes
;
_journal_issue 1
_journal_name_full 'Crystal Growth &amp; Design'
_journal_page_first 376
_journal_paper_doi 10.1021/cg201184x
_journal_volume 12
_journal_year 2012
_chemical_formula_sum 'C20 H18 Ag2 F6 N8 O6 S2'
_chemical_formula_weight 860.25
_chemical_name_systematic
; 
 ? 
;
_space_group_IT_number 2
_symmetry_cell_setting triclinic
_symmetry_space_group_name_Hall '-P 1'
_symmetry_space_group_name_H-M 'P -1'
_atom_sites_solution_hydrogens geom
_atom_sites_solution_primary direct
_atom_sites_solution_secondary difmap
_audit_creation_method SHELXL-97
_cell_angle_alpha 82.328(14)
_cell_angle_beta 77.199(14)
_cell_angle_gamma 83.932(13)
_cell_formula_units_Z 2
_cell_length_a 10.506(7)
_cell_length_b 11.575(8)
_cell_length_c 12.026(8)
_cell_measurement_temperature 293(2)
_cell_volume 1408.9(16)
_computing_cell_refinement 'Bruker Smart ApexII'
_computing_data_collection 'Bruker Smart ApexII detector'
_computing_data_reduction 'Bruker Saint'
_computing_molecular_graphics 'Bruker SHELXTL'
_computing_publication_material 'Bruker SHELXTL'
_computing_structure_refinement 'SHELXL-97 (Sheldrick, 1997)'
_computing_structure_solution 'SHELXS-97 (Sheldrick, 1990)'
_diffrn_ambient_temperature 293(2)
_diffrn_measured_fraction_theta_full 0.959
_diffrn_measured_fraction_theta_max 0.959
_diffrn_radiation_monochromator graphite
_diffrn_radiation_source 'fine-focus sealed tube'
_diffrn_radiation_type MoK\a
_diffrn_radiation_wavelength 0.71073
_diffrn_reflns_av_R_equivalents 0.0204
_diffrn_reflns_av_sigmaI/netI 0.0393
_diffrn_reflns_limit_h_max 13
_diffrn_reflns_limit_h_min -13
_diffrn_reflns_limit_k_max 14
_diffrn_reflns_limit_k_min -15
_diffrn_reflns_limit_l_max 10
_diffrn_reflns_limit_l_min -15
_diffrn_reflns_number 9523
_diffrn_reflns_theta_full 28.30
_diffrn_reflns_theta_max 28.30
_diffrn_reflns_theta_min 1.75
_exptl_absorpt_coefficient_mu 1.630
_exptl_absorpt_correction_T_max 1.000000
_exptl_absorpt_correction_T_min 0.620994
_exptl_absorpt_correction_type multi-scan
_exptl_absorpt_process_details sadabs
_exptl_crystal_colour colorless
_exptl_crystal_density_diffrn 2.018
_exptl_crystal_density_method 'not measured'
_exptl_crystal_description needle
_exptl_crystal_F_000 836
_exptl_crystal_size_max 0.32
_exptl_crystal_size_mid 0.20
_exptl_crystal_size_min 0.12
_refine_diff_density_max 1.410
_refine_diff_density_min -0.721
_refine_diff_density_rms 0.110
_refine_ls_extinction_method none
_refine_ls_goodness_of_fit_ref 1.026
_refine_ls_hydrogen_treatment constr
_refine_ls_matrix_type full
_refine_ls_number_parameters 433
_refine_ls_number_reflns 6710
_refine_ls_number_restraints 20
_refine_ls_restrained_S_all 1.028
_refine_ls_R_factor_all 0.0518
_refine_ls_R_factor_gt 0.0404
_refine_ls_shift/su_max 0.000
_refine_ls_shift/su_mean 0.000
_refine_ls_structure_factor_coef Fsqd
_refine_ls_weighting_details 'calc w=1/[\s^2^(Fo^2^)+(0.0677P)^2^+0.9220P] where P=(Fo^2^+2Fc^2^)/3'
_refine_ls_weighting_scheme calc
_refine_ls_wR_factor_gt 0.1094
_refine_ls_wR_factor_ref 0.1190
_reflns_number_gt 5407
_reflns_number_total 6710
_reflns_threshold_expression >2sigma(I)
_cod_data_source_file cg201184x_si_001.cif
_cod_data_source_block complex1
_cod_depositor_comments
;
The following automatic conversions were performed:

'_symmetry_cell_setting' value 'Triclinic' changed to 'triclinic'
according to /home/saulius/struct/CIF-dictionaries/cif_core.dic
dictionary named 'cif_core.dic' version 2.4.1 from 2010-06-29.

Automatic conversion script
Id: cif_fix_values 1715 2011-07-08 13:25:40Z adriana 
;
_cod_original_cell_volume 1408.8(17)
_cod_original_sg_symbol_H-M P-1
_cod_database_code 4502928

loop_
_symmetry_equiv_pos_as_xyz
'x, y, z'
'-x, -y, -z'

loop_
_atom_site_label
_atom_site_type_symbol
_atom_site_fract_x
_atom_site_fract_y
_atom_site_fract_z
_atom_site_U_iso_or_equiv
_atom_site_adp_type
_atom_site_occupancy
_atom_site_symmetry_multiplicity
_atom_site_calc_flag
_atom_site_refinement_flags
Ag1 Ag 0.76781(3) 0.42765(2) 0.44482(2) 0.03915(10) Uani 1 1 d .
Ag2 Ag 1.35021(3) 0.18122(3) 0.34285(3) 0.05580(12) Uani 1 1 d .
S1 S 0.52452(9) 0.59564(7) 0.59655(7) 0.03624(19) Uani 1 1 d .
S2 S 1.10111(9) 0.36970(7) 0.45760(7) 0.03319(18) Uani 1 1 d .
N8 N 0.9129(3) 0.2403(2) 0.4359(3) 0.0343(6) Uani 1 1 d .
N7 N 1.1327(3) 0.1604(2) 0.3813(2) 0.0325(6) Uani 1 1 d .
N6 N 1.1388(3) 0.4106(2) 0.6559(2) 0.0331(6) Uani 1 1 d .
N5 N 1.0225(3) 0.2425(3) 0.6615(3) 0.0399(7) Uani 1 1 d .
N4 N 0.2895(3) 0.6440(3) 0.7276(3) 0.0397(7) Uani 1 1 d .
N3 N 0.4648(3) 0.7416(3) 0.7574(3) 0.0374(6) Uani 1 1 d .
N2 N 0.4951(4) 0.4466(3) 0.7914(3) 0.0511(9) Uani 1 1 d .
N1 N 0.6588(3) 0.3934(2) 0.6302(3) 0.0349(6) Uani 1 1 d .
C1 C 0.6898(4) 0.2940(3) 0.6927(4) 0.0463(9) Uani 1 1 d .
H1A H 0.7548 0.2410 0.6587 0.056 Uiso 1 1 calc R
C2 C 0.6285(5) 0.2676(4) 0.8061(4) 0.0612(12) Uani 1 1 d .
H2A H 0.6521 0.1993 0.8494 0.073 Uiso 1 1 calc R
C3 C 0.5311(5) 0.3472(5) 0.8518(4) 0.0657(14) Uani 1 1 d .
H3A H 0.4881 0.3316 0.9279 0.079 Uiso 1 1 calc R
C4 C 0.5619(3) 0.4650(3) 0.6836(3) 0.0353(7) Uani 1 1 d .
C5 C 0.4139(3) 0.6676(3) 0.7065(3) 0.0320(6) Uani 1 1 d .
C6 C 0.2094(4) 0.6955(4) 0.8140(4) 0.0488(9) Uani 1 1 d .
H6A H 0.1211 0.6817 0.8322 0.059 Uiso 1 1 calc R
C7 C 0.2545(5) 0.7680(4) 0.8760(4) 0.0563(11) Uani 1 1 d .
H7A H 0.1993 0.8004 0.9377 0.068 Uiso 1 1 calc R
C8 C 0.3839(4) 0.7908(4) 0.8436(4) 0.0511(10) Uani 1 1 d .
H8A H 0.4161 0.8417 0.8824 0.061 Uiso 1 1 calc R
C9 C 1.0170(5) 0.2224(4) 0.7754(4) 0.0504(10) Uani 1 1 d .
H9A H 0.9748 0.1584 0.8167 0.060 Uiso 1 1 calc R
C10 C 1.0715(5) 0.2929(4) 0.8330(3) 0.0521(10) Uani 1 1 d .
H10A H 1.0675 0.2773 0.9115 0.063 Uiso 1 1 calc R
C11 C 1.1321(4) 0.3876(4) 0.7693(3) 0.0454(9) Uani 1 1 d .
H11A H 1.1694 0.4370 0.8060 0.054 Uiso 1 1 calc R
C12 C 1.0835(3) 0.3352(3) 0.6084(3) 0.0303(6) Uani 1 1 d .
C13 C 1.0415(3) 0.2423(3) 0.4231(3) 0.0284(6) Uani 1 1 d .
C14 C 1.0896(4) 0.0663(3) 0.3524(3) 0.0396(8) Uani 1 1 d .
H14A H 1.1501 0.0077 0.3225 0.048 Uiso 1 1 calc R
C15 C 0.9572(4) 0.0537(3) 0.3659(3) 0.0417(8) Uani 1 1 d .
H15A H 0.9277 -0.0126 0.3469 0.050 Uiso 1 1 calc R
C16 C 0.8710(3) 0.1433(3) 0.4087(3) 0.0379(7) Uani 1 1 d .
H16A H 0.7815 0.1369 0.4192 0.045 Uiso 1 1 calc R
C18 C 1.4657(4) -0.0985(3) 0.4153(4) 0.0516(10) Uani 1 1 d .
C17 C 1.6028(4) -0.1170(4) 0.3402(4) 0.0574(11) Uani 1 1 d .
F11 F 1.6244(4) -0.2250(5) 0.3140(6) 0.146(2) Uani 1 1 d .
F12 F 1.6962(4) -0.1121(6) 0.3933(5) 0.151(2) Uani 1 1 d .
F13 F 1.6271(6) -0.0526(6) 0.2491(5) 0.211(4) Uani 1 1 d .
O1 O 1.4537(4) -0.1475(4) 0.5138(3) 0.0829(12) Uani 1 1 d .
O2 O 1.3839(3) -0.0381(3) 0.3667(4) 0.0745(11) Uani 1 1 d .
O3 O -0.3145(4) 0.7651(4) 0.9051(4) 0.0823(11) Uani 1 1 d .
O4 O -0.0984(4) 0.7575(4) 0.8878(4) 0.0773(11) Uani 1 1 d .
C19 C -0.1988(5) 0.5833(5) 0.8986(4) 0.0665(13) Uani 1 1 d .
C20 C -0.2044(4) 0.7159(4) 0.8969(4) 0.0524(10) Uani 1 1 d .
F21 F -0.3038(11) 0.5274(8) 0.9578(9) 0.103(3) Uani 0.50 1 d PU
F21' F -0.3066(15) 0.5568(9) 0.871(2) 0.188(7) Uani 0.50 1 d P
F22 F -0.1819(12) 0.5365(10) 0.8039(9) 0.097(3) Uani 0.50 1 d PU
F22' F -0.1017(13) 0.5582(9) 0.8046(8) 0.117(3) Uani 0.50 1 d P
F23 F -0.1048(11) 0.5265(11) 0.9537(10) 0.103(4) Uani 0.50 1 d PU
F23' F -0.1825(18) 0.5248(8) 0.9869(7) 0.130(5) Uani 0.50 1 d P
O1W O -0.1007(8) 0.9922(5) 0.9413(6) 0.151(3) Uani 1 1 d D
O2W O -0.3655(19) 0.9952(12) 0.9597(12) 0.131(5) Uani 0.50 1 d P
O2W' O -0.3922(14) 0.9955(9) 0.8944(13) 0.116(4) Uani 0.50 1 d P
H1WB H -0.1044 0.9161 0.9356 0.174 Uiso 1 1 d RD
H1WA H -0.1614 1.0313 0.9040 0.174 Uiso 1 1 d RD

loop_
_atom_site_aniso_label
_atom_site_aniso_U_11
_atom_site_aniso_U_22
_atom_site_aniso_U_33
_atom_site_aniso_U_23
_atom_site_aniso_U_13
_atom_site_aniso_U_12
Ag1 0.03832(16) 0.03684(15) 0.04182(16) -0.00718(11) -0.00434(11) -0.00614(11)
Ag2 0.03052(16) 0.04883(19) 0.0847(3) -0.01028(16) -0.00015(15) -0.00999(12)
S1 0.0384(4) 0.0334(4) 0.0351(4) -0.0072(3) -0.0055(3) 0.0050(3)
S2 0.0413(4) 0.0279(4) 0.0323(4) -0.0058(3) -0.0077(3) -0.0086(3)
N8 0.0273(14) 0.0321(14) 0.0439(16) -0.0119(12) -0.0053(11) 0.0000(11)
N7 0.0276(13) 0.0297(13) 0.0391(15) -0.0079(11) -0.0031(11) -0.0003(10)
N6 0.0381(15) 0.0304(13) 0.0336(14) -0.0092(11) -0.0101(12) -0.0030(11)
N5 0.0467(18) 0.0343(15) 0.0394(16) -0.0042(12) -0.0067(13) -0.0109(13)
N4 0.0284(14) 0.0403(16) 0.0527(18) -0.0120(13) -0.0095(13) -0.0029(12)
N3 0.0342(15) 0.0406(16) 0.0397(16) -0.0113(12) -0.0075(12) -0.0058(12)
N2 0.048(2) 0.053(2) 0.0414(18) 0.0003(15) 0.0048(14) 0.0090(16)
N1 0.0319(14) 0.0319(14) 0.0395(15) -0.0064(11) -0.0046(12) 0.0012(11)
C1 0.041(2) 0.0396(19) 0.052(2) -0.0019(16) -0.0045(17) 0.0067(16)
C2 0.060(3) 0.050(2) 0.061(3) 0.013(2) -0.004(2) 0.012(2)
C3 0.064(3) 0.071(3) 0.046(2) 0.012(2) 0.007(2) 0.006(2)
C4 0.0320(17) 0.0352(17) 0.0379(17) -0.0037(13) -0.0070(13) -0.0008(13)
C5 0.0285(15) 0.0315(16) 0.0363(17) -0.0065(13) -0.0075(13) 0.0003(12)
C6 0.0297(18) 0.054(2) 0.059(2) -0.0094(19) 0.0014(16) -0.0022(16)
C7 0.049(2) 0.064(3) 0.049(2) -0.021(2) 0.0099(19) 0.001(2)
C8 0.055(2) 0.055(2) 0.048(2) -0.0224(19) -0.0064(18) -0.0098(19)
C9 0.062(3) 0.043(2) 0.042(2) 0.0027(16) -0.0018(18) -0.0169(18)
C10 0.075(3) 0.051(2) 0.0314(19) -0.0023(16) -0.0120(18) -0.010(2)
C11 0.057(2) 0.045(2) 0.0394(19) -0.0100(16) -0.0158(17) -0.0085(17)
C12 0.0319(16) 0.0263(14) 0.0325(16) -0.0066(12) -0.0059(12) 0.0008(12)
C13 0.0290(15) 0.0288(14) 0.0284(15) -0.0062(12) -0.0067(12) -0.0010(12)
C14 0.0340(18) 0.0273(16) 0.057(2) -0.0142(15) -0.0057(16) 0.0021(13)
C15 0.041(2) 0.0319(17) 0.056(2) -0.0138(16) -0.0109(17) -0.0101(14)
C16 0.0293(16) 0.0391(18) 0.048(2) -0.0087(15) -0.0089(14) -0.0068(13)
C18 0.037(2) 0.0350(19) 0.082(3) -0.0041(19) -0.015(2) 0.0025(15)
C17 0.041(2) 0.060(3) 0.067(3) -0.001(2) -0.009(2) 0.0042(19)
F11 0.077(3) 0.125(4) 0.227(6) -0.094(4) 0.019(3) 0.017(3)
F12 0.0406(19) 0.280(7) 0.148(4) -0.089(5) -0.018(2) -0.002(3)
F13 0.133(4) 0.246(7) 0.152(5) 0.118(5) 0.066(4) 0.060(5)
O1 0.064(2) 0.077(2) 0.083(3) 0.021(2) 0.0111(19) 0.0111(19)
O2 0.053(2) 0.0464(17) 0.133(3) -0.0065(19) -0.047(2) 0.0086(14)
O3 0.052(2) 0.084(3) 0.110(3) -0.016(2) -0.017(2) 0.0044(18)
O4 0.0470(19) 0.093(3) 0.089(3) 0.009(2) -0.0133(18) -0.0187(18)
C19 0.066(3) 0.083(4) 0.051(3) -0.023(2) -0.011(2) 0.009(3)
C20 0.040(2) 0.076(3) 0.040(2) -0.0027(19) -0.0074(16) -0.003(2)
F21 0.102(3) 0.100(3) 0.104(3) -0.0120(19) -0.0160(19) -0.0101(19)
F21' 0.188(13) 0.079(6) 0.37(2) -0.056(10) -0.210(15) -0.005(7)
F22 0.101(3) 0.099(3) 0.091(3) -0.0152(19) -0.020(2) -0.008(2)
F22' 0.142(9) 0.101(6) 0.085(6) -0.037(5) 0.025(6) 0.030(7)
F23 0.104(4) 0.101(4) 0.104(4) -0.009(2) -0.028(2) -0.0018(19)
F23' 0.259(17) 0.079(5) 0.056(5) 0.027(4) -0.057(8) -0.031(8)
O1W 0.216(8) 0.110(4) 0.132(5) 0.022(4) -0.041(5) -0.076(5)
O2W 0.201(16) 0.091(8) 0.100(10) 0.009(7) -0.044(9) -0.001(8)
O2W' 0.141(11) 0.080(7) 0.132(11) 0.001(8) -0.049(10) -0.002(6)

loop_
_atom_type_symbol
_atom_type_description
_atom_type_scat_dispersion_real
_atom_type_scat_dispersion_imag
_atom_type_scat_source
C C 0.0033 0.0016 'International Tables Vol C Tables 4.2.6.8 and 6.1.1.4'
H H 0.0000 0.0000 'International Tables Vol C Tables 4.2.6.8 and 6.1.1.4'
N N 0.0061 0.0033 'International Tables Vol C Tables 4.2.6.8 and 6.1.1.4'
O O 0.0106 0.0060 'International Tables Vol C Tables 4.2.6.8 and 6.1.1.4'
F F 0.0171 0.0103 'International Tables Vol C Tables 4.2.6.8 and 6.1.1.4'
S S 0.1246 0.1234 'International Tables Vol C Tables 4.2.6.8 and 6.1.1.4'
Ag Ag -0.8971 1.1015 'International Tables Vol C Tables 4.2.6.8 and 6.1.1.4'

loop_
_geom_angle_atom_site_label_1
_geom_angle_atom_site_label_2
_geom_angle_atom_site_label_3
_geom_angle
_geom_angle_site_symmetry_1
_geom_angle_site_symmetry_3
N1 Ag1 N6 131.33(10) . 2_766
N1 Ag1 N8 97.88(10) . .
N6 Ag1 N8 115.50(11) 2_766 .
N1 Ag1 N4 125.89(11) . 2_666
N6 Ag1 N4 95.04(11) 2_766 2_666
N8 Ag1 N4 80.71(10) . 2_666
N3 Ag2 N7 153.99(11) 2_766 .
N3 Ag2 O2 110.06(12) 2_766 .
N7 Ag2 O2 87.34(11) . .
C4 S1 C5 97.49(17) . .
C12 S2 C13 100.17(15) . .
C13 N8 C16 116.2(3) . .
C13 N8 Ag1 120.2(2) . .
C16 N8 Ag1 120.6(2) . .
C14 N7 C13 116.6(3) . .
C14 N7 Ag2 119.4(2) . .
C13 N7 Ag2 123.7(2) . .
C11 N6 C12 115.9(3) . .
C11 N6 Ag1 120.7(2) . 2_766
C12 N6 Ag1 123.3(2) . 2_766
C12 N5 C9 115.5(3) . .
C5 N4 C6 115.8(3) . .
C5 N4 Ag1 111.4(2) . 2_666
C6 N4 Ag1 128.6(3) . 2_666
C5 N3 C8 116.6(3) . .
C5 N3 Ag2 116.7(2) . 2_766
C8 N3 Ag2 123.3(3) . 2_766
C4 N2 C3 115.7(3) . .
C1 N1 C4 116.0(3) . .
C1 N1 Ag1 118.9(2) . .
C4 N1 Ag1 125.1(2) . .
N1 C1 C2 122.2(4) . .
N1 C1 H1A 118.9 . .
C2 C1 H1A 118.9 . .
C3 C2 C1 116.8(4) . .
C3 C2 H2A 121.6 . .
C1 C2 H2A 121.6 . .
N2 C3 C2 122.9(4) . .
N2 C3 H3A 118.5 . .
C2 C3 H3A 118.5 . .
N2 C4 N1 126.5(3) . .
N2 C4 S1 119.4(3) . .
N1 C4 S1 114.1(3) . .
N4 C5 N3 126.5(3) . .
N4 C5 S1 117.0(3) . .
N3 C5 S1 116.4(3) . .
N4 C6 C7 121.8(4) . .
N4 C6 H6A 119.1 . .
C7 C6 H6A 119.1 . .
C8 C7 C6 117.6(4) . .
C8 C7 H7A 121.2 . .
C6 C7 H7A 121.2 . .
N3 C8 C7 121.6(4) . .
N3 C8 H8A 119.2 . .
C7 C8 H8A 119.2 . .
N5 C9 C10 122.5(4) . .
N5 C9 H9A 118.7 . .
C10 C9 H9A 118.7 . .
C11 C10 C9 117.2(4) . .
C11 C10 H10A 121.4 . .
C9 C10 H10A 121.4 . .
N6 C11 C10 121.8(4) . .
N6 C11 H11A 119.1 . .
C10 C11 H11A 119.1 . .
N5 C12 N6 127.1(3) . .
N5 C12 S2 120.0(3) . .
N6 C12 S2 112.9(2) . .
N8 C13 N7 126.3(3) . .
N8 C13 S2 117.6(2) . .
N7 C13 S2 116.1(2) . .
N7 C14 C15 121.7(3) . .
N7 C14 H14A 119.2 . .
C15 C14 H14A 119.2 . .
C16 C15 C14 117.3(3) . .
C16 C15 H15A 121.4 . .
C14 C15 H15A 121.4 . .
N8 C16 C15 121.8(3) . .
N8 C16 H16A 119.1 . .
C15 C16 H16A 119.1 . .
O1 C18 O2 130.3(5) . .
O1 C18 C17 114.3(4) . .
O2 C18 C17 115.3(5) . .
F13 C17 F12 107.3(6) . .
F13 C17 F11 106.7(6) . .
F12 C17 F11 101.0(5) . .
F13 C17 C18 116.6(4) . .
F12 C17 C18 113.6(4) . .
F11 C17 C18 110.3(4) . .
C18 O2 Ag2 126.5(3) . .
F23' C19 F22 120.9(8) . .
F23' C19 F21' 110.2(12) . .
F22 C19 F21' 64.2(9) . .
F23' C19 F21 65.4(9) . .
F22 C19 F21 98.3(8) . .
F21' C19 F21 46.7(9) . .
F23' C19 F23 36.6(8) . .
F22 C19 F23 105.1(8) . .
F21' C19 F23 136.9(9) . .
F21 C19 F23 99.6(8) . .
F23' C19 F22' 112.7(10) . .
F22 C19 F22' 39.4(6) . .
F21' C19 F22' 103.2(11) . .
F21 C19 F22' 132.8(8) . .
F23 C19 F22' 80.2(7) . .
F23' C19 C20 116.8(6) . .
F22 C19 C20 120.5(6) . .
F21' C19 C20 108.3(6) . .
F21 C19 C20 118.2(6) . .
F23 C19 C20 112.2(7) . .
F22' C19 C20 104.7(6) . .
O3 C20 O4 129.7(5) . .
O3 C20 C19 114.4(5) . .
O4 C20 C19 115.9(4) . .
F21' F21 C19 65.5(9) . .
F21' F21 F23' 115.9(13) . .
C19 F21 F23' 52.7(6) . .
F21 F21' C19 67.8(7) . .
F21 F21' F22 108.5(11) . .
C19 F21' F22 56.9(7) . .
F22' F22 C19 75.6(10) . .
F22' F22 F21' 134.0(13) . .
C19 F22 F21' 59.0(7) . .
F22 F22' C19 65.0(9) . .
F22 F22' F23 99.2(12) . .
C19 F22' F23 49.6(5) . .
F23' F23 C19 61.4(11) . .
F23' F23 F22' 107.0(15) . .
C19 F23 F22' 50.2(6) . .
F23 F23' C19 82.0(11) . .
F23 F23' F21 138.0(15) . .
C19 F23' F21 62.0(7) . .
H1WB O1W H1WA 105.9 . .

loop_
_geom_bond_atom_site_label_1
_geom_bond_atom_site_label_2
_geom_bond_distance
_geom_bond_site_symmetry_2
Ag1 N1 2.273(3) .
Ag1 N6 2.278(3) 2_766
Ag1 N8 2.516(3) .
Ag1 N4 2.543(3) 2_666
Ag2 N3 2.252(3) 2_766
Ag2 N7 2.260(3) .
Ag2 O2 2.513(4) .
S1 C4 1.780(4) .
S1 C5 1.789(3) .
S2 C12 1.776(4) .
S2 C13 1.792(3) .
N8 C13 1.329(4) .
N8 C16 1.351(4) .
N7 C14 1.338(5) .
N7 C13 1.338(4) .
N6 C11 1.342(5) .
N6 C12 1.347(4) .
N6 Ag1 2.278(3) 2_766
N5 C12 1.323(4) .
N5 C9 1.348(5) .
N4 C5 1.326(5) .
N4 C6 1.347(5) .
N4 Ag1 2.543(3) 2_666
N3 C5 1.333(4) .
N3 C8 1.336(5) .
N3 Ag2 2.252(3) 2_766
N2 C4 1.331(5) .
N2 C3 1.342(6) .
N1 C1 1.339(5) .
N1 C4 1.346(4) .
C1 C2 1.382(6) .
C1 H1A 0.9300 .
C2 C3 1.372(7) .
C2 H2A 0.9300 .
C3 H3A 0.9300 .
C6 C7 1.376(7) .
C6 H6A 0.9300 .
C7 C8 1.372(7) .
C7 H7A 0.9300 .
C8 H8A 0.9300 .
C9 C10 1.378(6) .
C9 H9A 0.9300 .
C10 C11 1.379(6) .
C10 H10A 0.9300 .
C11 H11A 0.9300 .
C14 C15 1.385(5) .
C14 H14A 0.9300 .
C15 C16 1.379(5) .
C15 H15A 0.9300 .
C16 H16A 0.9300 .
C18 O1 1.229(6) .
C18 O2 1.247(5) .
C18 C17 1.531(6) .
C17 F13 1.233(6) .
C17 F12 1.293(6) .
C17 F11 1.313(7) .
O3 C20 1.223(6) .
O4 C20 1.238(6) .
C19 F23' 1.216(9) .
C19 F22 1.296(11) .
C19 F21' 1.326(10) .
C19 F21 1.350(11) .
C19 F23 1.372(13) .
C19 F22' 1.385(9) .
C19 C20 1.527(8) .
F21 F21' 1.061(18) .
F21 F23' 1.390(17) .
F21' F22 1.393(19) .
F22 F22' 0.907(13) .
F22' F23 1.775(15) .
F23 F23' 0.827(18) .
O1W H1WB 0.8980 .
O1W H1WA 0.9075 .
O2W O2W' 0.889(14) .

loop_
_geom_torsion_atom_site_label_1
_geom_torsion_atom_site_label_2
_geom_torsion_atom_site_label_3
_geom_torsion_atom_site_label_4
_geom_torsion
_geom_torsion_site_symmetry_1
N1 Ag1 N8 C13 -113.5(3) .
N6 Ag1 N8 C13 30.1(3) 2_766
N4 Ag1 N8 C13 121.3(3) 2_666
N1 Ag1 N8 C16 87.0(3) .
N6 Ag1 N8 C16 -129.4(3) 2_766
N4 Ag1 N8 C16 -38.2(3) 2_666
N3 Ag2 N7 C14 103.4(3) 2_766
O2 Ag2 N7 C14 -30.0(3) .
N3 Ag2 N7 C13 -70.6(4) 2_766
O2 Ag2 N7 C13 155.9(3) .
N6 Ag1 N1 C1 -133.3(3) 2_766
N8 Ag1 N1 C1 1.2(3) .
N4 Ag1 N1 C1 85.4(3) 2_666
N6 Ag1 N1 C4 47.9(3) 2_766
N8 Ag1 N1 C4 -177.6(3) .
N4 Ag1 N1 C4 -93.4(3) 2_666
C4 N1 C1 C2 -1.6(6) .
Ag1 N1 C1 C2 179.5(4) .
N1 C1 C2 C3 1.6(8) .
C4 N2 C3 C2 -1.2(8) .
C1 C2 C3 N2 -0.1(9) .
C3 N2 C4 N1 1.2(7) .
C3 N2 C4 S1 -178.7(4) .
C1 N1 C4 N2 0.1(6) .
Ag1 N1 C4 N2 179.0(3) .
C1 N1 C4 S1 -179.9(3) .
Ag1 N1 C4 S1 -1.1(4) .
C5 S1 C4 N2 8.0(4) .
C5 S1 C4 N1 -171.9(3) .
C6 N4 C5 N3 -4.1(5) .
Ag1 N4 C5 N3 155.0(3) 2_666
C6 N4 C5 S1 177.4(3) .
Ag1 N4 C5 S1 -23.5(3) 2_666
C8 N3 C5 N4 4.9(5) .
Ag2 N3 C5 N4 -154.8(3) 2_766
C8 N3 C5 S1 -176.6(3) .
Ag2 N3 C5 S1 23.7(3) 2_766
C4 S1 C5 N4 -86.4(3) .
C4 S1 C5 N3 95.0(3) .
C5 N4 C6 C7 0.0(6) .
Ag1 N4 C6 C7 -154.9(3) 2_666
N4 C6 C7 C8 2.9(7) .
C5 N3 C8 C7 -1.4(6) .
Ag2 N3 C8 C7 156.8(4) 2_766
C6 C7 C8 N3 -2.2(7) .
C12 N5 C9 C10 -0.3(6) .
N5 C9 C10 C11 0.6(7) .
C12 N6 C11 C10 -0.4(6) .
Ag1 N6 C11 C10 177.4(3) 2_766
C9 C10 C11 N6 -0.3(7) .
C9 N5 C12 N6 -0.5(5) .
C9 N5 C12 S2 178.5(3) .
C11 N6 C12 N5 0.8(5) .
Ag1 N6 C12 N5 -176.9(3) 2_766
C11 N6 C12 S2 -178.2(3) .
Ag1 N6 C12 S2 4.1(3) 2_766
C13 S2 C12 N5 -7.8(3) .
C13 S2 C12 N6 171.3(2) .
C16 N8 C13 N7 3.2(5) .
Ag1 N8 C13 N7 -157.2(3) .
C16 N8 C13 S2 179.7(3) .
Ag1 N8 C13 S2 19.4(3) .
C14 N7 C13 N8 -1.7(5) .
Ag2 N7 C13 N8 172.4(3) .
C14 N7 C13 S2 -178.3(3) .
Ag2 N7 C13 S2 -4.2(3) .
C12 S2 C13 N8 83.7(3) .
C12 S2 C13 N7 -99.5(3) .
C13 N7 C14 C15 -0.5(5) .
Ag2 N7 C14 C15 -174.9(3) .
N7 C14 C15 C16 1.1(6) .
C13 N8 C16 C15 -2.4(5) .
Ag1 N8 C16 C15 157.9(3) .
C14 C15 C16 N8 0.5(6) .
O1 C18 C17 F13 -166.5(7) .
O2 C18 C17 F13 14.6(8) .
O1 C18 C17 F12 -40.9(7) .
O2 C18 C17 F12 140.2(5) .
O1 C18 C17 F11 71.6(6) .
O2 C18 C17 F11 -107.3(5) .
O1 C18 O2 Ag2 96.6(6) .
C17 C18 O2 Ag2 -84.7(5) .
N3 Ag2 O2 C18 60.1(5) 2_766
N7 Ag2 O2 C18 -139.7(5) .
F23' C19 C20 O3 -104.6(11) .
F22 C19 C20 O3 90.7(9) .
F21' C19 C20 O3 20.4(13) .
F21 C19 C20 O3 -29.6(9) .
F23 C19 C20 O3 -144.7(7) .
F22' C19 C20 O3 130.1(7) .
F23' C19 C20 O4 75.2(11) .
F22 C19 C20 O4 -89.5(9) .
F21' C19 C20 O4 -159.8(12) .
F21 C19 C20 O4 150.2(8) .
F23 C19 C20 O4 35.1(8) .
F22' C19 C20 O4 -50.1(8) .
F23' C19 F21 F21' -162.4(12) .
F22 C19 F21 F21' -42.1(10) .
F23 C19 F21 F21' -149.1(11) .
F22' C19 F21 F21' -63.6(14) .
C20 C19 F21 F21' 89.1(10) .
F22 C19 F21 F23' 120.3(9) .
F21' C19 F21 F23' 162.4(12) .
F23 C19 F21 F23' 13.3(10) .
F22' C19 F21 F23' 98.8(12) .
C20 C19 F21 F23' -108.5(8) .
F23' F21 F21' C19 -15.5(10) .
C19 F21 F21' F22 40.6(8) .
F23' F21 F21' F22 25.2(15) .
F23' C19 F21' F21 17.0(12) .
F22 C19 F21' F21 132.5(10) .
F23 C19 F21' F21 47.9(19) .
F22' C19 F21' F21 137.5(10) .
C20 C19 F21' F21 -111.8(8) .
F23' C19 F21' F22 -115.5(11) .
F21 C19 F21' F22 -132.5(10) .
F23 C19 F21' F22 -84.6(17) .
F22' C19 F21' F22 5.1(10) .
C20 C19 F21' F22 115.7(7) .
F23' C19 F22 F22' -88.8(15) .
F21' C19 F22 F22' 172.2(15) .
F21 C19 F22 F22' -154.9(12) .
F23 C19 F22 F22' -52.6(13) .
C20 C19 F22 F22' 75.3(12) .
F23' C19 F22 F21' 99.0(13) .
F21 C19 F22 F21' 32.9(8) .
F23 C19 F22 F21' 135.2(10) .
F22' C19 F22 F21' -172.2(15) .
C20 C19 F22 F21' -96.9(9) .
F21 F21' F22 F22' -57(3) .
C19 F21' F22 F22' -11(2) .
F21 F21' F22 C19 -46.1(9) .
F21' F22 F22' C19 9.3(18) .
C19 F22 F22' F23 36.9(7) .
F21' F22 F22' F23 46(2) .
F23' C19 F22' F22 111.6(13) .
F21' C19 F22' F22 -7.2(14) .
F21 C19 F22' F22 34.9(16) .
F23 C19 F22' F22 128.9(13) .
C20 C19 F22' F22 -120.5(11) .
F23' C19 F22' F23 -17.3(10) .
F22 C19 F22' F23 -128.9(13) .
F21' C19 F22' F23 -136.1(10) .
F21 C19 F22' F23 -94.1(11) .
C20 C19 F22' F23 110.6(7) .
F22 C19 F23 F23' -121.9(14) .
F21' C19 F23 F23' -54(2) .
F21 C19 F23 F23' -20.6(15) .
F22' C19 F23 F23' -152.7(16) .
C20 C19 F23 F23' 105.4(14) .
F23' C19 F23 F22' 152.7(16) .
F22 C19 F23 F22' 30.7(7) .
F21' C19 F23 F22' 98.9(16) .
F21 C19 F23 F22' 132.1(8) .
C20 C19 F23 F22' -102.0(7) .
F22 F22' F23 F23' -21(2) .
C19 F22' F23 F23' 24.9(14) .
F22 F22' F23 C19 -45.6(11) .
F22' F23 F23' C19 -21.7(11) .
C19 F23 F23' F21 30.1(19) .
F22' F23 F23' F21 8(3) .
F22 C19 F23' F23 72.8(17) .
F21' C19 F23' F23 144.1(15) .
F21 C19 F23' F23 157.6(16) .
F22' C19 F23' F23 29.4(17) .
C20 C19 F23' F23 -91.8(15) .
F22 C19 F23' F21 -84.8(11) .
F21' C19 F23' F21 -13.5(10) .
F23 C19 F23' F21 -157.6(16) .
F22' C19 F23' F21 -128.2(10) .
C20 C19 F23' F21 110.5(7) .
F21' F21 F23' F23 -17(3) .
C19 F21 F23' F23 -34(2) .
F21' F21 F23' C19 17.8(11) .
